data_4118005
loop_
_publ_author_name
'Gyeongshin Choi'
'James Morris'
'William W. Brennessel'
'William D. Jones'

_publ_contact_author_address
;
 'Department of Chemistry, University of Rochester, Rochester,  New York 14627'
;
_publ_contact_author_email jones@chem.rochester.edu
_publ_contact_author_name 'William D. Jones'
_publ_section_title
;
 C-H Activation of Terminal Alkynes by
 Tris-(3,5-dimethylpyrazolyl)boraterhodiumneopentylisocyanide: New
 Metal-Carbon Bond Strengths
;
_journal_name_full 'Journal of the American Chemical Society'
_journal_page_first 9276
_journal_page_last 9284
_journal_paper_doi 10.1021/ja301095r
_journal_volume 134
_journal_year 2012
_chemical_absolute_configuration ad
_chemical_formula_moiety 'C27 H42 B Br N7 Rh, C4 H8 O'
_chemical_formula_sum 'C31 H50 B Br N7 O Rh'
_chemical_formula_weight 730.41
_chemical_name_common jongc03
_chemical_name_systematic
; 
 Tp'Rh(CNneopentyl)(CCCMe3)Br
;
_space_group_IT_number 4
_symmetry_cell_setting monoclinic
_symmetry_space_group_name_Hall 'P 2yb'
_symmetry_space_group_name_H-M 'P 1 21 1'
_atom_sites_solution_hydrogens geom
_atom_sites_solution_primary direct
_atom_sites_solution_secondary difmap
_audit_creation_method SHELXL-97
_cell_angle_alpha 90.00
_cell_angle_beta 97.152(4)
_cell_angle_gamma 90.00
_cell_formula_units_Z 2
_cell_length_a 9.2715(18)
_cell_length_b 10.938(2)
_cell_length_c 16.787(3)
_cell_measurement_reflns_used 3850
_cell_measurement_temperature 100.0(1)
_cell_measurement_theta_max 30.76
_cell_measurement_theta_min 2.23
_cell_volume 1689.2(5)
_computing_cell_refinement 'SAINT (Bruker, 2009)'
_computing_data_collection 'APEX2 (Bruker, 2011)'
_computing_data_reduction 'SAINT (Bruker, 2009)'
_computing_molecular_graphics 'SHELXTL (Sheldrick, 2008)'
_computing_publication_material 'SHELXTL (Sheldrick, 2008)'
_computing_structure_refinement 'SHELXL-97 (Sheldrick, 2008)'
_computing_structure_solution 'SIR97 (Altomare et al., 1999)'
_diffrn_ambient_temperature 100.0(1)
_diffrn_measured_fraction_theta_full 0.985
_diffrn_measured_fraction_theta_max 0.985
_diffrn_measurement_device_type 'Bruker SMART APEX II CCD Platform'
_diffrn_measurement_method 'area detector, \w scans per \f'
_diffrn_radiation_monochromator graphite
_diffrn_radiation_source 'fine-focus sealed tube'
_diffrn_radiation_type MoK\a
_diffrn_radiation_wavelength 0.71073
_diffrn_reflns_av_R_equivalents 0.0823
_diffrn_reflns_av_sigmaI/netI 0.1030
_diffrn_reflns_limit_h_max 15
_diffrn_reflns_limit_h_min -15
_diffrn_reflns_limit_k_max 18
_diffrn_reflns_limit_k_min -18
_diffrn_reflns_limit_l_max 28
_diffrn_reflns_limit_l_min -28
_diffrn_reflns_number 79279
_diffrn_reflns_theta_full 37.78
_diffrn_reflns_theta_max 37.78
_diffrn_reflns_theta_min 1.22
_diffrn_standards_number 0
_exptl_absorpt_coefficient_mu 1.723
_exptl_absorpt_correction_T_max 0.9037
_exptl_absorpt_correction_T_min 0.6086
_exptl_absorpt_correction_type multi-scan
_exptl_absorpt_process_details 'TWINABS (Sheldrick, 2008)'
_exptl_crystal_colour 'pale yellow'
_exptl_crystal_density_diffrn 1.436
_exptl_crystal_description needle
_exptl_crystal_F_000 756
_exptl_crystal_size_max 0.32
_exptl_crystal_size_mid 0.12
_exptl_crystal_size_min 0.06
_refine_diff_density_max 1.372
_refine_diff_density_min -1.119
_refine_diff_density_rms 0.193
_refine_ls_abs_structure_details 'Flack H D (1983), Acta Cryst. A39, 876-881'
_refine_ls_abs_structure_Flack 0.1(9)
_refine_ls_extinction_method none
_refine_ls_goodness_of_fit_ref 1.036
_refine_ls_hydrogen_treatment constr
_refine_ls_matrix_type full
_refine_ls_number_parameters 394
_refine_ls_number_reflns 9283
_refine_ls_number_restraints 1
_refine_ls_restrained_S_all 1.036
_refine_ls_R_factor_all 0.0774
_refine_ls_R_factor_gt 0.0543
_refine_ls_shift/su_max 0.001
_refine_ls_shift/su_mean 0.000
_refine_ls_structure_factor_coef Fsqd
_refine_ls_weighting_details 'calc w=1/[\s^2^(Fo^2^)+(0.0408P)^2^+0.9891P] where P=(Fo^2^+2Fc^2^)/3'
_refine_ls_weighting_scheme calc
_refine_ls_wR_factor_gt 0.1010
_refine_ls_wR_factor_ref 0.1092
_reflns_number_gt 7650
_reflns_number_total 9283
_reflns_threshold_expression >2sigma(I)
_cod_data_source_file ja301095r_si_002_1.cif
_cod_data_source_block 2-Br
_cod_database_code 4118005

loop_
_symmetry_equiv_pos_as_xyz
'x, y, z'
'-x, y+1/2, -z'

loop_
_atom_site_label
_atom_site_type_symbol
_atom_site_fract_x
_atom_site_fract_y
_atom_site_fract_z
_atom_site_U_iso_or_equiv
_atom_site_adp_type
_atom_site_occupancy
_atom_site_symmetry_multiplicity
_atom_site_calc_flag
_atom_site_refinement_flags
Rh1 Rh 0.25247(4) 0.69367(4) 0.31559(2) 0.01129(6) Uani 1 1 d .
Br1 Br 0.14707(6) 0.86027(8) 0.38882(3) 0.01783(11) Uani 1 1 d .
N1 N 0.1092(5) 0.7279(4) 0.2117(3) 0.0142(8) Uani 1 1 d .
N2 N 0.0419(5) 0.6284(4) 0.1748(3) 0.0138(8) Uani 1 1 d .
N3 N 0.3387(5) 0.5557(4) 0.2528(3) 0.0143(8) Uani 1 1 d .
N4 N 0.2431(5) 0.4787(4) 0.2101(2) 0.0137(8) Uani 1 1 d .
N5 N 0.0965(5) 0.5679(4) 0.3505(3) 0.0134(8) Uani 1 1 d .
N6 N 0.0355(5) 0.4896(4) 0.2923(3) 0.0146(8) Uani 1 1 d .
N7 N 0.4724(6) 0.6300(4) 0.4608(3) 0.0182(9) Uani 1 1 d .
B1 B 0.0774(7) 0.4985(5) 0.2072(4) 0.0154(11) Uani 1 1 d .
H1 H 0.0232 0.4362 0.1716 0.018 Uiso 1 1 calc R
C1 C 0.0665(6) 0.8262(5) 0.1675(3) 0.0157(9) Uani 1 1 d .
C2 C -0.0315(7) 0.7884(5) 0.1009(3) 0.0175(10) Uani 1 1 d .
H2 H -0.0791 0.8389 0.0597 0.021 Uiso 1 1 calc R
C3 C -0.0440(6) 0.6637(5) 0.1077(3) 0.0146(9) Uani 1 1 d .
C4 C 0.4731(7) 0.5204(5) 0.2425(3) 0.0151(9) Uani 1 1 d .
C5 C 0.4633(7) 0.4180(5) 0.1907(3) 0.0176(10) Uani 1 1 d .
H5 H 0.5413 0.3740 0.1725 0.021 Uiso 1 1 calc R
C6 C 0.3173(7) 0.3956(5) 0.1722(3) 0.0175(10) Uani 1 1 d .
C7 C 0.0413(7) 0.5409(5) 0.4177(3) 0.0158(9) Uani 1 1 d .
C8 C -0.0580(6) 0.4436(5) 0.4034(3) 0.0179(10) Uani 1 1 d .
H8 H -0.1132 0.4062 0.4407 0.021 Uiso 1 1 calc R
C9 C -0.0578(6) 0.4145(5) 0.3242(3) 0.0141(8) Uani 1 1 d .
C10 C 0.1127(7) 0.9534(5) 0.1887(3) 0.0193(11) Uani 1 1 d .
H10A H 0.2180 0.9554 0.2045 0.029 Uiso 1 1 calc R
H10B H 0.0630 0.9820 0.2334 0.029 Uiso 1 1 calc R
H10C H 0.0875 1.0067 0.1421 0.029 Uiso 1 1 calc R
C11 C -0.1344(8) 0.5763(6) 0.0549(4) 0.0252(13) Uani 1 1 d .
H11A H -0.1934 0.5271 0.0873 0.038 Uiso 1 1 calc R
H11B H -0.0709 0.5225 0.0281 0.038 Uiso 1 1 calc R
H11C H -0.1983 0.6218 0.0144 0.038 Uiso 1 1 calc R
C12 C 0.6089(6) 0.5758(5) 0.2819(4) 0.0187(10) Uani 1 1 d .
H12A H 0.5899 0.6602 0.2972 0.028 Uiso 1 1 calc R
H12B H 0.6822 0.5755 0.2446 0.028 Uiso 1 1 calc R
H12C H 0.6446 0.5287 0.3299 0.028 Uiso 1 1 calc R
C13 C 0.2431(8) 0.2964(5) 0.1211(4) 0.0248(12) Uani 1 1 d .
H13A H 0.1709 0.3326 0.0802 0.037 Uiso 1 1 calc R
H13B H 0.1946 0.2405 0.1548 0.037 Uiso 1 1 calc R
H13C H 0.3152 0.2512 0.0948 0.037 Uiso 1 1 calc R
C14 C 0.0812(7) 0.6036(6) 0.4965(3) 0.0200(11) Uani 1 1 d .
H14A H 0.1800 0.6365 0.4990 0.030 Uiso 1 1 calc R
H14B H 0.0768 0.5449 0.5403 0.030 Uiso 1 1 calc R
H14C H 0.0128 0.6706 0.5019 0.030 Uiso 1 1 calc R
C15 C -0.1391(7) 0.3149(5) 0.2760(4) 0.0222(11) Uani 1 1 d .
H15A H -0.1754 0.3461 0.2225 0.033 Uiso 1 1 calc R
H15B H -0.2212 0.2880 0.3031 0.033 Uiso 1 1 calc R
H15C H -0.0738 0.2457 0.2708 0.033 Uiso 1 1 calc R
C16 C 0.3881(6) 0.6564(5) 0.4077(3) 0.0146(9) Uani 1 1 d .
C17 C 0.5854(7) 0.6122(5) 0.5271(3) 0.0170(10) Uani 1 1 d .
H17A H 0.6696 0.5710 0.5078 0.020 Uiso 1 1 calc R
H17B H 0.5489 0.5592 0.5680 0.020 Uiso 1 1 calc R
C18 C 0.6333(7) 0.7358(5) 0.5647(3) 0.0171(10) Uani 1 1 d .
C19 C 0.7524(7) 0.7081(6) 0.6348(3) 0.0238(12) Uani 1 1 d .
H19A H 0.8374 0.6733 0.6137 0.036 Uiso 1 1 calc R
H19B H 0.7153 0.6496 0.6714 0.036 Uiso 1 1 calc R
H19C H 0.7804 0.7840 0.6638 0.036 Uiso 1 1 calc R
C20 C 0.5050(8) 0.8002(6) 0.5956(4) 0.0275(13) Uani 1 1 d .
H20A H 0.4258 0.8095 0.5516 0.041 Uiso 1 1 calc R
H20B H 0.5357 0.8810 0.6165 0.041 Uiso 1 1 calc R
H20C H 0.4710 0.7513 0.6386 0.041 Uiso 1 1 calc R
C21 C 0.6925(9) 0.8159(6) 0.5020(4) 0.0294(14) Uani 1 1 d .
H21A H 0.6181 0.8258 0.4556 0.044 Uiso 1 1 calc R
H21B H 0.7789 0.7773 0.4848 0.044 Uiso 1 1 calc R
H21C H 0.7187 0.8963 0.5253 0.044 Uiso 1 1 calc R
C22 C 0.3959(6) 0.8111(5) 0.2829(3) 0.0149(9) Uani 1 1 d .
C23 C 0.4882(7) 0.8796(5) 0.2654(3) 0.0182(11) Uani 1 1 d .
C24 C 0.6026(7) 0.9597(5) 0.2400(3) 0.0165(9) Uani 1 1 d .
C25 C 0.6858(7) 0.8900(6) 0.1804(4) 0.0258(14) Uani 1 1 d .
H25A H 0.7251 0.8140 0.2053 0.039 Uiso 1 1 calc R
H25B H 0.7657 0.9409 0.1662 0.039 Uiso 1 1 calc R
H25C H 0.6195 0.8708 0.1319 0.039 Uiso 1 1 calc R
C26 C 0.5315(8) 1.0734(6) 0.1988(4) 0.0266(13) Uani 1 1 d .
H26A H 0.4842 1.1209 0.2377 0.040 Uiso 1 1 calc R
H26B H 0.4588 1.0483 0.1544 0.040 Uiso 1 1 calc R
H26C H 0.6059 1.1236 0.1779 0.040 Uiso 1 1 calc R
C27 C 0.7102(7) 0.9962(6) 0.3139(4) 0.0271(12) Uani 1 1 d .
H27A H 0.7473 0.9223 0.3426 0.041 Uiso 1 1 calc R
H27B H 0.6601 1.0473 0.3498 0.041 Uiso 1 1 calc R
H27C H 0.7913 1.0420 0.2964 0.041 Uiso 1 1 calc R
O1 O 0.7030(7) 0.2919(4) 0.0713(3) 0.0297(10) Uani 1 1 d .
C28 C 0.6244(11) 0.3140(8) -0.0060(4) 0.040(2) Uani 1 1 d .
H28A H 0.6805 0.3688 -0.0376 0.048 Uiso 1 1 calc R
H28B H 0.5300 0.3533 -0.0005 0.048 Uiso 1 1 calc R
C29 C 0.6005(11) 0.1943(9) -0.0470(5) 0.049(2) Uani 1 1 d .
H29A H 0.6078 0.2018 -0.1052 0.059 Uiso 1 1 calc R
H29B H 0.5041 0.1602 -0.0397 0.059 Uiso 1 1 calc R
C30 C 0.7229(9) 0.1145(7) -0.0055(4) 0.0308(14) Uani 1 1 d .
H30A H 0.7890 0.0875 -0.0441 0.037 Uiso 1 1 calc R
H30B H 0.6832 0.0415 0.0190 0.037 Uiso 1 1 calc R
C31 C 0.8026(6) 0.1978(8) 0.0591(3) 0.0263(11) Uani 1 1 d .
H31A H 0.8304 0.1517 0.1094 0.032 Uiso 1 1 calc R
H31B H 0.8915 0.2322 0.0407 0.032 Uiso 1 1 calc R

loop_
_atom_site_aniso_label
_atom_site_aniso_U_11
_atom_site_aniso_U_22
_atom_site_aniso_U_33
_atom_site_aniso_U_23
_atom_site_aniso_U_13
_atom_site_aniso_U_12
Rh1 0.01237(13) 0.00937(12) 0.01196(12) -0.00060(16) 0.00076(13) -0.00051(17)
Br1 0.0232(3) 0.0130(2) 0.0178(2) -0.00309(19) 0.0049(2) 0.0011(2)
N1 0.018(2) 0.0097(15) 0.0157(18) -0.0003(14) 0.0039(16) 0.0015(15)
N2 0.016(2) 0.0108(17) 0.0140(18) -0.0013(14) 0.0014(16) -0.0008(15)
N3 0.016(2) 0.0140(18) 0.0131(18) -0.0023(14) 0.0016(16) 0.0000(16)
N4 0.017(2) 0.0105(15) 0.0132(16) -0.0006(13) 0.0011(16) -0.0013(16)
N5 0.017(2) 0.0113(17) 0.0125(18) 0.0007(14) 0.0031(15) -0.0010(15)
N6 0.016(2) 0.0108(16) 0.0160(18) 0.0009(14) -0.0011(15) -0.0015(15)
N7 0.020(2) 0.0149(18) 0.018(2) -0.0016(16) -0.0048(18) -0.0002(17)
B1 0.021(3) 0.012(2) 0.013(2) 0.0000(18) -0.002(2) -0.001(2)
C1 0.017(3) 0.013(2) 0.017(2) 0.0005(17) 0.0041(18) 0.0006(17)
C2 0.017(3) 0.017(2) 0.019(2) 0.0029(18) 0.004(2) 0.004(2)
C3 0.014(2) 0.013(2) 0.016(2) -0.0011(15) -0.0008(17) 0.0004(15)
C4 0.017(3) 0.014(2) 0.015(2) 0.0017(18) 0.0032(19) 0.0033(19)
C5 0.016(3) 0.018(2) 0.019(2) -0.0009(18) 0.0032(19) 0.004(2)
C6 0.024(3) 0.016(2) 0.013(2) -0.0006(17) 0.0026(19) 0.003(2)
C7 0.020(2) 0.015(2) 0.0121(18) 0.0025(16) 0.0016(18) 0.0041(19)
C8 0.017(3) 0.018(2) 0.019(2) 0.0043(18) 0.0006(18) 0.0002(19)
C9 0.014(2) 0.0133(18) 0.015(2) 0.0019(17) 0.0034(18) -0.0026(16)
C10 0.018(3) 0.014(2) 0.025(3) 0.0010(18) 0.000(2) -0.0016(19)
C11 0.030(3) 0.022(3) 0.021(3) 0.000(2) -0.007(2) -0.002(2)
C12 0.013(2) 0.016(2) 0.027(3) 0.0001(19) -0.001(2) 0.0003(19)
C13 0.029(3) 0.017(2) 0.026(3) -0.009(2) -0.006(2) 0.002(2)
C14 0.023(3) 0.023(2) 0.015(2) -0.0039(19) 0.004(2) -0.001(2)
C15 0.021(3) 0.019(2) 0.026(3) -0.001(2) 0.002(2) -0.006(2)
C16 0.015(2) 0.0121(17) 0.017(2) -0.0003(16) 0.0046(17) -0.0005(17)
C17 0.022(3) 0.0126(19) 0.016(2) -0.0004(17) -0.001(2) 0.001(2)
C18 0.016(2) 0.019(2) 0.015(2) -0.0028(18) -0.0029(18) -0.0050(19)
C19 0.019(2) 0.029(3) 0.022(2) -0.004(2) -0.0039(18) -0.002(3)
C20 0.037(4) 0.021(3) 0.025(3) -0.005(2) 0.003(3) 0.006(3)
C21 0.026(4) 0.029(3) 0.031(3) 0.005(2) -0.003(3) -0.008(3)
C22 0.014(2) 0.015(2) 0.017(2) -0.0004(17) 0.0026(19) 0.0021(18)
C23 0.020(3) 0.015(2) 0.021(2) 0.0001(18) 0.003(2) -0.0027(19)
C24 0.017(2) 0.015(2) 0.020(2) 0.0036(18) 0.009(2) -0.0027(19)
C25 0.023(3) 0.022(3) 0.035(3) 0.000(2) 0.015(3) 0.001(2)
C26 0.029(3) 0.019(2) 0.034(3) 0.007(2) 0.011(3) 0.001(2)
C27 0.025(3) 0.026(3) 0.029(3) 0.005(3) 0.000(3) -0.010(2)
O1 0.038(3) 0.027(2) 0.024(2) -0.0048(16) 0.004(2) -0.002(2)
C28 0.057(6) 0.032(3) 0.028(3) 0.002(3) -0.010(3) 0.003(4)
C29 0.063(5) 0.036(3) 0.042(4) -0.017(4) -0.015(4) 0.000(6)
C30 0.033(4) 0.030(3) 0.030(3) -0.007(3) 0.005(3) -0.003(3)
C31 0.025(3) 0.033(3) 0.022(2) -0.006(3) 0.0073(18) 0.002(4)

loop_
_atom_type_symbol
_atom_type_description
_atom_type_scat_dispersion_real
_atom_type_scat_dispersion_imag
_atom_type_scat_source
C C 0.0033 0.0016 'International Tables Vol C Tables 4.2.6.8 and 6.1.1.4'
H H 0.0000 0.0000 'International Tables Vol C Tables 4.2.6.8 and 6.1.1.4'
B B 0.0013 0.0007 'International Tables Vol C Tables 4.2.6.8 and 6.1.1.4'
N N 0.0061 0.0033 'International Tables Vol C Tables 4.2.6.8 and 6.1.1.4'
O O 0.0106 0.0060 'International Tables Vol C Tables 4.2.6.8 and 6.1.1.4'
Br Br -0.2901 2.4595 'International Tables Vol C Tables 4.2.6.8 and 6.1.1.4'
Rh Rh -1.1178 0.9187 'International Tables Vol C Tables 4.2.6.8 and 6.1.1.4'

loop_
_geom_angle_atom_site_label_1
_geom_angle_atom_site_label_2
_geom_angle_atom_site_label_3
_geom_angle
C16 Rh1 C22 88.0(2)
C16 Rh1 N3 89.9(2)
C22 Rh1 N3 91.0(2)
C16 Rh1 N1 177.2(2)
C22 Rh1 N1 91.8(2)
N3 Rh1 N1 87.22(18)
C16 Rh1 N5 92.3(2)
C22 Rh1 N5 179.6(2)
N3 Rh1 N5 89.28(18)
N1 Rh1 N5 87.85(18)
C16 Rh1 Br1 90.93(16)
C22 Rh1 Br1 88.86(15)
N3 Rh1 Br1 179.10(13)
N1 Rh1 Br1 91.90(12)
N5 Rh1 Br1 90.90(13)
C1 N1 N2 107.6(4)
C1 N1 Rh1 136.1(4)
N2 N1 Rh1 116.3(3)
C3 N2 N1 109.8(4)
C3 N2 B1 129.4(4)
N1 N2 B1 120.6(4)
C4 N3 N4 108.0(4)
C4 N3 Rh1 135.0(4)
N4 N3 Rh1 117.0(4)
C6 N4 N3 109.2(5)
C6 N4 B1 130.1(5)
N3 N4 B1 120.7(4)
C7 N5 N6 107.4(4)
C7 N5 Rh1 136.3(4)
N6 N5 Rh1 116.3(3)
C9 N6 N5 109.0(4)
C9 N6 B1 131.2(4)
N5 N6 B1 119.8(4)
C16 N7 C17 172.8(6)
N6 B1 N2 108.7(4)
N6 B1 N4 109.2(4)
N2 B1 N4 108.0(5)
N6 B1 H1 110.3
N2 B1 H1 110.3
N4 B1 H1 110.3
N1 C1 C2 108.7(5)
N1 C1 C10 124.3(5)
C2 C1 C10 127.0(5)
C3 C2 C1 106.2(5)
C3 C2 H2 126.9
C1 C2 H2 126.9
N2 C3 C2 107.8(5)
N2 C3 C11 122.8(5)
C2 C3 C11 129.4(5)
N3 C4 C5 108.6(5)
N3 C4 C12 125.4(5)
C5 C4 C12 125.9(5)
C6 C5 C4 105.4(5)
C6 C5 H5 127.3
C4 C5 H5 127.3
N4 C6 C5 108.7(5)
N4 C6 C13 122.3(6)
C5 C6 C13 129.0(6)
N5 C7 C8 109.6(5)
N5 C7 C14 124.8(5)
C8 C7 C14 125.6(5)
C9 C8 C7 105.2(5)
C9 C8 H8 127.4
C7 C8 H8 127.4
N6 C9 C8 108.8(5)
N6 C9 C15 122.0(5)
C8 C9 C15 129.2(5)
C1 C10 H10A 109.5
C1 C10 H10B 109.5
H10A C10 H10B 109.5
C1 C10 H10C 109.5
H10A C10 H10C 109.5
H10B C10 H10C 109.5
C3 C11 H11A 109.5
C3 C11 H11B 109.5
H11A C11 H11B 109.5
C3 C11 H11C 109.5
H11A C11 H11C 109.5
H11B C11 H11C 109.5
C4 C12 H12A 109.5
C4 C12 H12B 109.5
H12A C12 H12B 109.5
C4 C12 H12C 109.5
H12A C12 H12C 109.5
H12B C12 H12C 109.5
C6 C13 H13A 109.5
C6 C13 H13B 109.5
H13A C13 H13B 109.5
C6 C13 H13C 109.5
H13A C13 H13C 109.5
H13B C13 H13C 109.5
C7 C14 H14A 109.5
C7 C14 H14B 109.5
H14A C14 H14B 109.5
C7 C14 H14C 109.5
H14A C14 H14C 109.5
H14B C14 H14C 109.5
C9 C15 H15A 109.5
C9 C15 H15B 109.5
H15A C15 H15B 109.5
C9 C15 H15C 109.5
H15A C15 H15C 109.5
H15B C15 H15C 109.5
N7 C16 Rh1 176.8(5)
N7 C17 C18 110.1(4)
N7 C17 H17A 109.6
C18 C17 H17A 109.6
N7 C17 H17B 109.6
C18 C17 H17B 109.6
H17A C17 H17B 108.2
C21 C18 C20 109.4(5)
C21 C18 C17 109.5(5)
C20 C18 C17 110.4(5)
C21 C18 C19 110.8(5)
C20 C18 C19 110.2(5)
C17 C18 C19 106.6(5)
C18 C19 H19A 109.5
C18 C19 H19B 109.5
H19A C19 H19B 109.5
C18 C19 H19C 109.5
H19A C19 H19C 109.5
H19B C19 H19C 109.5
C18 C20 H20A 109.5
C18 C20 H20B 109.5
H20A C20 H20B 109.5
C18 C20 H20C 109.5
H20A C20 H20C 109.5
H20B C20 H20C 109.5
C18 C21 H21A 109.5
C18 C21 H21B 109.5
H21A C21 H21B 109.5
C18 C21 H21C 109.5
H21A C21 H21C 109.5
H21B C21 H21C 109.5
C23 C22 Rh1 176.9(5)
C22 C23 C24 176.9(6)
C23 C24 C26 109.1(5)
C23 C24 C25 109.3(5)
C26 C24 C25 109.4(5)
C23 C24 C27 109.6(5)
C26 C24 C27 110.6(5)
C25 C24 C27 108.9(5)
C24 C25 H25A 109.5
C24 C25 H25B 109.5
H25A C25 H25B 109.5
C24 C25 H25C 109.5
H25A C25 H25C 109.5
H25B C25 H25C 109.5
C24 C26 H26A 109.5
C24 C26 H26B 109.5
H26A C26 H26B 109.5
C24 C26 H26C 109.5
H26A C26 H26C 109.5
H26B C26 H26C 109.5
C24 C27 H27A 109.5
C24 C27 H27B 109.5
H27A C27 H27B 109.5
C24 C27 H27C 109.5
H27A C27 H27C 109.5
H27B C27 H27C 109.5
C31 O1 C28 105.1(5)
O1 C28 C29 107.6(6)
O1 C28 H28A 110.2
C29 C28 H28A 110.2
O1 C28 H28B 110.2
C29 C28 H28B 110.2
H28A C28 H28B 108.5
C28 C29 C30 103.5(7)
C28 C29 H29A 111.1
C30 C29 H29A 111.1
C28 C29 H29B 111.1
C30 C29 H29B 111.1
H29A C29 H29B 109.0
C29 C30 C31 104.4(6)
C29 C30 H30A 110.9
C31 C30 H30A 110.9
C29 C30 H30B 110.9
C31 C30 H30B 110.9
H30A C30 H30B 108.9
O1 C31 C30 105.6(5)
O1 C31 H31A 110.6
C30 C31 H31A 110.6
O1 C31 H31B 110.6
C30 C31 H31B 110.6
H31A C31 H31B 108.8

loop_
_geom_bond_atom_site_label_1
_geom_bond_atom_site_label_2
_geom_bond_distance
Rh1 C16 1.911(6)
Rh1 C22 1.975(6)
Rh1 N3 2.058(4)
Rh1 N1 2.090(5)
Rh1 N5 2.130(5)
Rh1 Br1 2.4671(10)
N1 C1 1.338(7)
N1 N2 1.365(6)
N2 C3 1.352(7)
N2 B1 1.542(7)
N3 C4 1.336(8)
N3 N4 1.361(6)
N4 C6 1.347(7)
N4 B1 1.545(8)
N5 C7 1.330(7)
N5 N6 1.368(6)
N6 C9 1.351(7)
N6 B1 1.530(8)
N7 C16 1.147(7)
N7 C17 1.443(7)
B1 H1 1.0000
C1 C2 1.411(8)
C1 C10 1.486(8)
C2 C3 1.374(8)
C2 H2 0.9500
C3 C11 1.489(8)
C4 C5 1.415(8)
C4 C12 1.477(8)
C5 C6 1.372(9)
C5 H5 0.9500
C6 C13 1.497(8)
C7 C8 1.408(8)
C7 C14 1.495(8)
C8 C9 1.367(7)
C8 H8 0.9500
C9 C15 1.503(8)
C10 H10A 0.9800
C10 H10B 0.9800
C10 H10C 0.9800
C11 H11A 0.9800
C11 H11B 0.9800
C11 H11C 0.9800
C12 H12A 0.9800
C12 H12B 0.9800
C12 H12C 0.9800
C13 H13A 0.9800
C13 H13B 0.9800
C13 H13C 0.9800
C14 H14A 0.9800
C14 H14B 0.9800
C14 H14C 0.9800
C15 H15A 0.9800
C15 H15B 0.9800
C15 H15C 0.9800
C17 C18 1.534(8)
C17 H17A 0.9900
C17 H17B 0.9900
C18 C21 1.524(9)
C18 C20 1.528(9)
C18 C19 1.540(8)
C19 H19A 0.9800
C19 H19B 0.9800
C19 H19C 0.9800
C20 H20A 0.9800
C20 H20B 0.9800
C20 H20C 0.9800
C21 H21A 0.9800
C21 H21B 0.9800
C21 H21C 0.9800
C22 C23 1.201(8)
C23 C24 1.479(8)
C24 C26 1.532(8)
C24 C25 1.538(8)
C24 C27 1.545(9)
C25 H25A 0.9800
C25 H25B 0.9800
C25 H25C 0.9800
C26 H26A 0.9800
C26 H26B 0.9800
C26 H26C 0.9800
C27 H27A 0.9800
C27 H27B 0.9800
C27 H27C 0.9800
O1 C31 1.414(9)
O1 C28 1.429(9)
C28 C29 1.483(12)
C28 H28A 0.9900
C28 H28B 0.9900
C29 C30 1.529(12)
C29 H29A 0.9900
C29 H29B 0.9900
C30 C31 1.534(10)
C30 H30A 0.9900
C30 H30B 0.9900
C31 H31A 0.9900
C31 H31B 0.9900

loop_
_geom_torsion_atom_site_label_1
_geom_torsion_atom_site_label_2
_geom_torsion_atom_site_label_3
_geom_torsion_atom_site_label_4
_geom_torsion
C16 Rh1 N1 C1 -126(4)
C22 Rh1 N1 C1 -39.3(6)
N3 Rh1 N1 C1 -130.2(6)
N5 Rh1 N1 C1 140.4(6)
Br1 Rh1 N1 C1 49.6(5)
C16 Rh1 N1 N2 51(5)
C22 Rh1 N1 N2 137.9(4)
N3 Rh1 N1 N2 47.0(4)
N5 Rh1 N1 N2 -42.4(4)
Br1 Rh1 N1 N2 -133.2(4)
C1 N1 N2 C3 -0.4(6)
Rh1 N1 N2 C3 -178.4(4)
C1 N1 N2 B1 175.2(5)
Rh1 N1 N2 B1 -2.8(6)
C16 Rh1 N3 C4 -46.6(6)
C22 Rh1 N3 C4 41.5(6)
N1 Rh1 N3 C4 133.2(5)
N5 Rh1 N3 C4 -138.9(5)
Br1 Rh1 N3 C4 120(9)
C16 Rh1 N3 N4 133.6(4)
C22 Rh1 N3 N4 -138.4(4)
N1 Rh1 N3 N4 -46.6(4)
N5 Rh1 N3 N4 41.3(4)
Br1 Rh1 N3 N4 -60(9)
C4 N3 N4 C6 -0.7(6)
Rh1 N3 N4 C6 179.2(3)
C4 N3 N4 B1 -177.7(5)
Rh1 N3 N4 B1 2.2(6)
C16 Rh1 N5 C7 46.0(6)
C22 Rh1 N5 C7 -99(31)
N3 Rh1 N5 C7 135.9(6)
N1 Rh1 N5 C7 -136.8(6)
Br1 Rh1 N5 C7 -44.9(5)
C16 Rh1 N5 N6 -131.9(4)
C22 Rh1 N5 N6 83(31)
N3 Rh1 N5 N6 -42.0(4)
N1 Rh1 N5 N6 45.3(4)
Br1 Rh1 N5 N6 137.1(4)
C7 N5 N6 C9 0.1(6)
Rh1 N5 N6 C9 178.6(3)
C7 N5 N6 B1 179.7(5)
Rh1 N5 N6 B1 -1.8(6)
C9 N6 B1 N2 121.3(6)
N5 N6 B1 N2 -58.3(6)
C9 N6 B1 N4 -121.2(6)
N5 N6 B1 N4 59.2(6)
C3 N2 B1 N6 -123.2(6)
N1 N2 B1 N6 62.2(7)
C3 N2 B1 N4 118.5(6)
N1 N2 B1 N4 -56.1(6)
C6 N4 B1 N6 122.8(6)
N3 N4 B1 N6 -60.9(6)
C6 N4 B1 N2 -119.2(6)
N3 N4 B1 N2 57.1(6)
N2 N1 C1 C2 0.4(6)
Rh1 N1 C1 C2 177.8(4)
N2 N1 C1 C10 178.3(5)
Rh1 N1 C1 C10 -4.4(9)
N1 C1 C2 C3 -0.3(7)
C10 C1 C2 C3 -178.1(6)
N1 N2 C3 C2 0.3(6)
B1 N2 C3 C2 -174.8(6)
N1 N2 C3 C11 -178.8(5)
B1 N2 C3 C11 6.1(9)
C1 C2 C3 N2 0.0(7)
C1 C2 C3 C11 179.0(6)
N4 N3 C4 C5 0.7(6)
Rh1 N3 C4 C5 -179.1(4)
N4 N3 C4 C12 -176.8(5)
Rh1 N3 C4 C12 3.4(9)
N3 C4 C5 C6 -0.5(6)
C12 C4 C5 C6 177.0(5)
N3 N4 C6 C5 0.4(6)
B1 N4 C6 C5 177.0(5)
N3 N4 C6 C13 179.0(5)
B1 N4 C6 C13 -4.4(9)
C4 C5 C6 N4 0.0(6)
C4 C5 C6 C13 -178.4(6)
N6 N5 C7 C8 -0.2(6)
Rh1 N5 C7 C8 -178.2(4)
N6 N5 C7 C14 178.9(5)
Rh1 N5 C7 C14 0.8(9)
N5 C7 C8 C9 0.2(6)
C14 C7 C8 C9 -178.9(5)
N5 N6 C9 C8 0.0(6)
B1 N6 C9 C8 -179.6(5)
N5 N6 C9 C15 -178.0(5)
B1 N6 C9 C15 2.4(9)
C7 C8 C9 N6 -0.1(6)
C7 C8 C9 C15 177.7(6)
C17 N7 C16 Rh1 115(8)
C22 Rh1 C16 N7 -86(9)
N3 Rh1 C16 N7 5(9)
N1 Rh1 C16 N7 0(12)
N5 Rh1 C16 N7 94(9)
Br1 Rh1 C16 N7 -175(9)
C16 N7 C17 C18 23(5)
N7 C17 C18 C21 -60.6(7)
N7 C17 C18 C20 59.9(6)
N7 C17 C18 C19 179.6(5)
C16 Rh1 C22 C23 20(9)
N3 Rh1 C22 C23 -70(9)
N1 Rh1 C22 C23 -157(9)
N5 Rh1 C22 C23 165(41)
Br1 Rh1 C22 C23 111(9)
Rh1 C22 C23 C24 94(15)
C22 C23 C24 C26 102(12)
C22 C23 C24 C25 -18(12)
C22 C23 C24 C27 -137(12)
C31 O1 C28 C29 37.9(9)
O1 C28 C29 C30 -23.9(10)
C28 C29 C30 C31 2.3(9)
C28 O1 C31 C30 -35.3(7)
C29 C30 C31 O1 20.0(8)
